data_9006298
loop_
_publ_author_name
'Boisen, M. B.'
'Gibbs, G. V.'
'Bukowinski, M. S. T.'

_publ_section_title
;
 Framework silica structures generated using simulated annealing
 with a potential energy function based on an H6Si2O7 molecule
 Sample: 15
;
_journal_name_full 'Physics and Chemistry of Minerals'
_journal_page_first 269
_journal_page_last 284
_journal_volume 21
_journal_year 1994
_chemical_formula_structural SiO2
_chemical_formula_sum 'O2 Si'
_space_group_IT_number 1
_symmetry_space_group_name_Hall 'P 1'
_symmetry_space_group_name_H-M 'P 1'
_cell_angle_alpha 110.9196
_cell_angle_beta 107.5582
_cell_angle_gamma 83.9309
_cell_length_a 5.0980
_cell_length_b 5.2954
_cell_length_c 6.9599
_cell_formula_units_Z 4
_cell_volume 167.327
_exptl_crystal_density_diffrn 2.385
_cod_original_formula_sum 'Si O2'
_cod_database_code 9006298

loop_
_symmetry_equiv_pos_as_xyz
x,y,z

loop_
_atom_site_label
_atom_site_fract_x
_atom_site_fract_y
_atom_site_fract_z
Si1 0.13461 0.29869 0.23439
Si2 0.61791 0.28429 0.59542
Si3 0.55239 0.36908 0.04434
Si4 0.82673 0.72167 0.45675
O1 0.10729 0.61244 0.38526
O2 0.84186 0.04196 0.59954
O3 0.26716 0.26269 0.04211
O4 0.59523 0.66732 0.22804
O5 0.81718 0.18433 0.12257
O6 0.34158 0.15975 0.39651
O7 0.75255 0.53776 0.57710
O8 0.53106 0.39156 0.81529
